data_2105779
loop_
_publ_author_name
'Lieffrig, Julien'
'Jeannin, Olivier'
'Vacher, Antoine'
'Lorcy, Dominique'
'Auban-Senzier, Pascale'
'Fourmigu\'e, Marc'

_publ_section_title
;
 C---I&#x00B7;&#x00B7;&#x00B7;NC halogen bonding in two polymorphs of the
 mixed-valence 2:1 charge-transfer salt (EDT-TTF-I~2~)~2~(TCNQF~4~), with
 segregated <i>versus</i> alternated stacks
;
_journal_coeditor_code BI5028
_journal_issue 1
_journal_name_full 'Acta Crystallographica Section B'
_journal_page_first 141
_journal_page_last 148
_journal_paper_doi 10.1107/S2052520613032629
_journal_volume 70
_journal_year 2014
_chemical_formula_moiety 'C12 F4 N4, 2(C8 H4 I2 S6)'
_chemical_formula_sum 'C28 H8 F4 I4 N4 S12'
_chemical_formula_weight 1368.70
_space_group_IT_number 2
_symmetry_cell_setting triclinic
_symmetry_space_group_name_Hall '-P 1'
_symmetry_space_group_name_H-M 'P -1'
_atom_sites_solution_hydrogens geom
_atom_sites_solution_primary direct
_atom_sites_solution_secondary difmap
_audit_creation_method SHELXL-97
_cell_angle_alpha 104.906(2)
_cell_angle_beta 106.449(2)
_cell_angle_gamma 95.863(2)
_cell_formula_units_Z 2
_cell_length_a 11.0030(4)
_cell_length_b 12.7689(4)
_cell_length_c 14.9201(5)
_cell_measurement_reflns_used 883
_cell_measurement_temperature 293(2)
_cell_measurement_theta_max 27.5
_cell_measurement_theta_min 3.5605
_cell_volume 1907.83(12)
_computing_cell_refinement 'DIRAX (Duisenberg, 1992)'
_computing_data_collection 'COLLECT (Nonius, 1998)'
_computing_data_reduction 'EvalCCD (Duisenberg et al., 2003)'
_computing_molecular_graphics 'DIAMOND (Brandenburg & Brendt, 2001)'
_computing_publication_material 'WinGX (Farrugia, 2012)'
_computing_structure_refinement 'SHELXL-97 (Sheldrick, 2008)'
_computing_structure_solution 'SIR97 (Altomare et al., 1999)'
_diffrn_ambient_temperature 293(2)
_diffrn_detector_area_resol_mean 9
_diffrn_measured_fraction_theta_full 0.998
_diffrn_measured_fraction_theta_max 0.998
_diffrn_measurement_device '95 mm CCD camera on \k-goniostat'
_diffrn_measurement_device_type 'Nonius KappaCCD'
_diffrn_measurement_method '\w and \f scans'
_diffrn_radiation_monochromator 'horizonally mounted graphite crystal'
_diffrn_radiation_source 'fine-focus sealed tube'
_diffrn_radiation_type MoK\a
_diffrn_radiation_wavelength 0.71073
_diffrn_reflns_av_R_equivalents 0.0572
_diffrn_reflns_av_sigmaI/netI 0.0506
_diffrn_reflns_limit_h_max 14
_diffrn_reflns_limit_h_min -14
_diffrn_reflns_limit_k_max 16
_diffrn_reflns_limit_k_min -16
_diffrn_reflns_limit_l_max 19
_diffrn_reflns_limit_l_min -19
_diffrn_reflns_number 33190
_diffrn_reflns_theta_full 27.50
_diffrn_reflns_theta_max 27.50
_diffrn_reflns_theta_min 3.56
_diffrn_standards_number 0
_exptl_absorpt_coefficient_mu 3.975
_exptl_absorpt_correction_T_max 0.888
_exptl_absorpt_correction_T_min 0.364
_exptl_absorpt_correction_type multi-scan
_exptl_absorpt_process_details 'SADABS (Bruker, 2003)'
_exptl_crystal_colour black
_exptl_crystal_density_diffrn 2.383
_exptl_crystal_density_method 'not measured'
_exptl_crystal_description plate
_exptl_crystal_F_000 1288
_exptl_crystal_size_max 0.32
_exptl_crystal_size_mid 0.22
_exptl_crystal_size_min 0.03
_refine_diff_density_max 1.711
_refine_diff_density_min -2.615
_refine_ls_extinction_method none
_refine_ls_goodness_of_fit_ref 1.075
_refine_ls_hydrogen_treatment constr
_refine_ls_matrix_type full
_refine_ls_number_parameters 478
_refine_ls_number_reflns 8748
_refine_ls_number_restraints 0
_refine_ls_restrained_S_all 1.075
_refine_ls_R_factor_all 0.0969
_refine_ls_R_factor_gt 0.0571
_refine_ls_shift/su_max 0.000
_refine_ls_shift/su_mean 0.000
_refine_ls_structure_factor_coef Fsqd
_refine_ls_weighting_details 'calc w=1/[\s^2^(Fo^2^)+(0.0537P)^2^+19.0915P] where P=(Fo^2^+2Fc^2^)/3'
_refine_ls_weighting_scheme calc
_refine_ls_wR_factor_gt 0.1406
_refine_ls_wR_factor_ref 0.1617
_reflns_number_gt 5762
_reflns_number_total 8748
_reflns_threshold_expression I>2\s(I)
_cod_data_source_file bi5028sup1.cif
_cod_data_source_block II
_cod_original_cell_volume 1907.83(11)
_cod_database_code 2105779
_cod_database_fobs_code 2105779

loop_
_symmetry_equiv_pos_as_xyz
'x, y, z'
'-x, -y, -z'

loop_
_atom_site_type_symbol
_atom_site_label
_atom_site_fract_x
_atom_site_fract_y
_atom_site_fract_z
_atom_site_U_iso_or_equiv
_atom_site_adp_type
_atom_site_calc_flag
_atom_site_refinement_flags
_atom_site_occupancy
_atom_site_symmetry_multiplicity
_atom_site_disorder_assembly
_atom_site_disorder_group
I I1 0.77321(6) 0.94918(4) 0.43167(4) 0.03971(16) Uani d . 1 1 . .
I I2 0.60745(7) 0.85875(6) 0.59966(5) 0.0527(2) Uani d . 1 1 . .
C C1 0.6727(8) 0.7923(6) 0.4087(6) 0.0326(18) Uani d . 1 1 . .
C C2 0.6168(9) 0.7599(7) 0.4686(6) 0.0369(19) Uani d . 1 1 . .
C C3 0.5631(9) 0.5878(7) 0.3175(7) 0.0368(19) Uani d . 1 1 . .
C C4 0.5130(9) 0.4899(7) 0.2481(7) 0.038(2) Uani d . 1 1 . .
C C5 0.4421(8) 0.3276(7) 0.0876(7) 0.037(2) Uani d . 1 1 A .
C C6 0.3859(8) 0.2933(7) 0.1486(7) 0.0341(18) Uani d . 1 1 . .
C C7A 0.409(3) 0.120(2) -0.024(3) 0.084(12) Uani d P 0.50 1 A 1
H H7A1 0.3599 0.0733 -0.0899 0.101 Uiso calc PR 0.50 1 A 1
H H7A2 0.4945 0.1017 -0.0106 0.101 Uiso calc PR 0.50 1 A 1
C C7B 0.346(2) 0.122(2) -0.0539(17) 0.042(6) Uani d P 0.50 1 A 2
H H7B1 0.2553 0.1183 -0.0873 0.051 Uiso calc PR 0.50 1 A 2
H H7B2 0.3777 0.0714 -0.0985 0.051 Uiso calc PR 0.50 1 A 2
C C8 0.3564(16) 0.0818(9) 0.0352(10) 0.074(4) Uani d . 1 1 . .
H H8A 0.4223 0.0509 0.0731 0.088 Uiso calc R 1 1 A 1
H H8B 0.2880 0.0201 -0.0072 0.088 Uiso calc R 1 1 A 1
S S1 0.6632(2) 0.69217(17) 0.30031(18) 0.0404(5) Uani d . 1 1 . .
S S2 0.5402(2) 0.62156(18) 0.43267(18) 0.0423(5) Uani d . 1 1 . .
S S3 0.5418(3) 0.45688(19) 0.13586(19) 0.0471(6) Uani d . 1 1 . .
S S4 0.4201(3) 0.38139(19) 0.26758(19) 0.0481(6) Uani d . 1 1 . .
S S5 0.4286(3) 0.2572(2) -0.0320(2) 0.0557(7) Uani d . 1 1 . .
S S6 0.2894(3) 0.1625(2) 0.1218(2) 0.0515(6) Uani d . 1 1 A .
I I3 0.58507(6) 0.12328(5) 0.79223(5) 0.04406(17) Uani d . 1 1 . .
I I4 0.73283(8) 0.20781(6) 0.62038(5) 0.0586(2) Uani d . 1 1 . .
C C9 0.7017(8) 0.2753(7) 0.8226(7) 0.0363(19) Uani d . 1 1 . .
C C10 0.7520(8) 0.3071(7) 0.7581(7) 0.0368(19) Uani d . 1 1 . .
C C11 0.8222(8) 0.4769(7) 0.9115(6) 0.0332(18) Uani d . 1 1 . .
C C12 0.8763(8) 0.5807(7) 0.9791(7) 0.0344(18) Uani d . 1 1 . .
C C13 0.9348(8) 0.7514(7) 1.1281(6) 0.0338(18) Uani d . 1 1 . .
C C14 0.9840(8) 0.7834(7) 1.0628(6) 0.0346(18) Uani d . 1 1 . .
C C15 1.0245(16) 0.9622(10) 1.2554(10) 0.081(4) Uani d . 1 1 . .
H H15A 1.0006 1.0192 1.3005 0.097 Uiso calc R 1 1 . .
H H15B 1.1138 0.9596 1.2869 0.097 Uiso calc R 1 1 . .
C C16 1.0192(15) 0.9965(9) 1.1719(10) 0.076(4) Uani d . 1 1 . .
H H16A 1.0736 1.0690 1.1943 0.091 Uiso calc R 1 1 . .
H H16B 0.9314 1.0057 1.1440 0.091 Uiso calc R 1 1 . .
S S7 0.7368(2) 0.37295(18) 0.93643(18) 0.0402(5) Uani d . 1 1 . .
S S8 0.8399(2) 0.43943(18) 0.79558(17) 0.0382(5) Uani d . 1 1 . .
S S9 0.8572(2) 0.61502(19) 1.09266(18) 0.0410(5) Uani d . 1 1 . .
S S10 0.9645(2) 0.68241(17) 0.95366(17) 0.0369(5) Uani d . 1 1 . .
S S11 0.9267(3) 0.8305(2) 1.2405(2) 0.0588(7) Uani d . 1 1 . .
S S12 1.0635(3) 0.91458(19) 1.0760(2) 0.0500(6) Uani d . 1 1 . .
F F3 0.8932(5) 0.4354(4) 0.2278(4) 0.0449(13) Uani d . 1 1 . .
F F2 0.7762(5) 0.4861(4) 0.5643(4) 0.0434(13) Uani d . 1 1 . .
F F4 0.9793(5) 0.6248(4) 0.3655(4) 0.0431(12) Uani d . 1 1 . .
F F1 0.6884(5) 0.2972(4) 0.4256(4) 0.0438(13) Uani d . 1 1 . .
C C20 0.7872(7) 0.3533(6) 0.3191(6) 0.0275(16) Uani d . 1 1 . .
C C22 0.8059(8) 0.4760(7) 0.4829(6) 0.0305(17) Uani d . 1 1 . .
C C26 0.9293(8) 0.6690(6) 0.5486(6) 0.0321(18) Uani d . 1 1 . .
C C25 0.8639(8) 0.4472(6) 0.3114(6) 0.0303(17) Uani d . 1 1 . .
C C18 0.7390(8) 0.2517(7) 0.2447(6) 0.0332(18) Uani d . 1 1 . .
C C19 0.7675(10) 0.2270(8) 0.1564(7) 0.043(2) Uani d . 1 1 . .
C C23 0.8829(7) 0.5658(6) 0.4741(6) 0.0294(17) Uani d . 1 1 . .
C C21 0.7611(8) 0.3776(7) 0.4104(6) 0.0306(17) Uani d . 1 1 . .
C C24 0.9088(8) 0.5447(6) 0.3836(6) 0.0304(17) Uani d . 1 1 . .
C C17 0.6605(9) 0.1614(7) 0.2521(6) 0.039(2) Uani d . 1 1 . .
C C27 0.9020(9) 0.6920(7) 0.6399(8) 0.043(2) Uani d . 1 1 . .
C C28 1.0108(9) 0.7599(7) 0.5418(7) 0.041(2) Uani d . 1 1 . .
N N1 0.5933(9) 0.0846(7) 0.2484(7) 0.058(2) Uani d . 1 1 . .
N N2 0.7835(11) 0.2002(8) 0.0809(7) 0.067(3) Uani d . 1 1 . .
N N4 1.0747(9) 0.8366(7) 0.5432(8) 0.062(3) Uani d . 1 1 . .
N N3 0.8864(11) 0.7194(8) 0.7150(7) 0.069(3) Uani d . 1 1 . .

loop_
_atom_site_aniso_label
_atom_site_aniso_U_11
_atom_site_aniso_U_22
_atom_site_aniso_U_33
_atom_site_aniso_U_12
_atom_site_aniso_U_13
_atom_site_aniso_U_23
I1 0.0465(3) 0.0238(3) 0.0457(3) -0.0031(2) 0.0198(3) 0.0034(2)
I2 0.0608(4) 0.0450(4) 0.0435(4) -0.0072(3) 0.0258(3) -0.0047(3)
C1 0.038(4) 0.022(4) 0.034(4) 0.003(3) 0.010(4) 0.003(3)
C2 0.042(5) 0.028(4) 0.039(5) 0.000(4) 0.019(4) 0.002(4)
C3 0.041(5) 0.025(4) 0.050(5) 0.005(4) 0.024(4) 0.012(4)
C4 0.042(5) 0.025(4) 0.046(5) -0.001(4) 0.019(4) 0.008(4)
C5 0.038(5) 0.021(4) 0.044(5) 0.004(3) 0.015(4) -0.005(4)
C6 0.033(4) 0.021(4) 0.044(5) 0.000(3) 0.013(4) 0.004(3)
C7A 0.08(2) 0.016(10) 0.15(4) 0.004(16) 0.06(2) -0.010(16)
C7B 0.033(12) 0.042(12) 0.032(10) 0.000(11) 0.003(9) -0.010(8)
C8 0.126(12) 0.032(6) 0.066(8) 0.019(7) 0.042(8) 0.005(5)
S1 0.0539(14) 0.0237(10) 0.0446(13) -0.0018(9) 0.0267(11) 0.0031(9)
S2 0.0555(14) 0.0267(11) 0.0455(13) -0.0037(10) 0.0269(11) 0.0046(9)
S3 0.0626(16) 0.0308(11) 0.0463(14) -0.0065(11) 0.0284(12) 0.0026(10)
S4 0.0680(16) 0.0284(11) 0.0454(13) -0.0093(11) 0.0288(12) 0.0019(10)
S5 0.0744(18) 0.0415(14) 0.0438(14) 0.0009(13) 0.0243(13) -0.0016(11)
S6 0.0490(14) 0.0320(12) 0.0640(17) -0.0099(10) 0.0219(12) 0.0007(11)
I3 0.0469(4) 0.0305(3) 0.0500(4) -0.0028(2) 0.0198(3) 0.0033(3)
I4 0.0689(5) 0.0529(4) 0.0471(4) 0.0041(4) 0.0181(3) 0.0068(3)
C9 0.029(4) 0.027(4) 0.049(5) 0.001(3) 0.011(4) 0.008(4)
C10 0.034(4) 0.032(4) 0.038(5) 0.003(4) 0.008(4) 0.006(4)
C11 0.037(4) 0.024(4) 0.041(5) 0.005(3) 0.019(4) 0.008(4)
C12 0.034(4) 0.028(4) 0.042(5) 0.002(3) 0.014(4) 0.012(4)
C13 0.033(4) 0.029(4) 0.037(5) 0.001(3) 0.012(4) 0.008(4)
C14 0.039(5) 0.027(4) 0.035(5) 0.001(3) 0.010(4) 0.008(3)
C15 0.118(12) 0.041(6) 0.061(8) -0.018(7) 0.024(8) -0.006(6)
C16 0.105(10) 0.032(6) 0.092(10) -0.009(6) 0.062(8) -0.004(6)
S7 0.0464(13) 0.0289(11) 0.0467(13) -0.0027(9) 0.0245(10) 0.0070(9)
S8 0.0449(12) 0.0305(11) 0.0391(12) -0.0015(9) 0.0171(10) 0.0098(9)
S9 0.0510(13) 0.0315(11) 0.0446(13) 0.0002(10) 0.0260(11) 0.0093(10)
S10 0.0444(12) 0.0268(10) 0.0397(12) -0.0006(9) 0.0171(10) 0.0091(9)
S11 0.0750(19) 0.0471(15) 0.0459(15) -0.0104(13) 0.0302(14) -0.0035(12)
S12 0.0626(16) 0.0266(11) 0.0551(15) -0.0065(11) 0.0206(13) 0.0068(10)
F3 0.057(3) 0.041(3) 0.037(3) -0.008(2) 0.026(2) 0.008(2)
F2 0.057(3) 0.036(3) 0.039(3) -0.001(2) 0.028(3) 0.003(2)
F4 0.051(3) 0.029(3) 0.050(3) -0.010(2) 0.024(3) 0.012(2)
F1 0.053(3) 0.029(3) 0.045(3) -0.016(2) 0.024(3) 0.004(2)
C20 0.026(4) 0.021(4) 0.030(4) -0.001(3) 0.005(3) 0.004(3)
C22 0.036(4) 0.029(4) 0.030(4) 0.006(3) 0.015(3) 0.009(3)
C26 0.031(4) 0.015(3) 0.043(5) 0.002(3) 0.010(4) -0.001(3)
C25 0.031(4) 0.025(4) 0.032(4) -0.001(3) 0.008(3) 0.008(3)
C18 0.036(4) 0.022(4) 0.034(4) -0.007(3) 0.009(4) 0.002(3)
C19 0.051(6) 0.036(5) 0.034(5) -0.007(4) 0.012(4) 0.004(4)
C23 0.024(4) 0.024(4) 0.037(4) 0.002(3) 0.012(3) 0.003(3)
C21 0.031(4) 0.030(4) 0.031(4) -0.004(3) 0.014(3) 0.008(3)
C24 0.030(4) 0.020(4) 0.042(5) -0.002(3) 0.014(4) 0.010(3)
C17 0.042(5) 0.028(4) 0.035(5) -0.002(4) 0.008(4) -0.002(4)
C27 0.040(5) 0.026(4) 0.053(6) 0.003(4) 0.012(4) -0.001(4)
C28 0.047(5) 0.025(4) 0.043(5) 0.006(4) 0.012(4) 0.004(4)
N1 0.075(6) 0.031(4) 0.053(5) -0.024(4) 0.020(5) 0.000(4)
N2 0.086(7) 0.048(5) 0.059(6) -0.011(5) 0.034(5) 0.000(5)
N4 0.066(6) 0.030(4) 0.082(7) -0.009(4) 0.027(5) 0.008(4)
N3 0.087(7) 0.055(6) 0.050(6) 0.003(5) 0.031(5) -0.014(5)

loop_
_atom_type_symbol
_atom_type_description
_atom_type_scat_dispersion_real
_atom_type_scat_dispersion_imag
_atom_type_scat_source
C C 0.0033 0.0016 'International Tables Vol C Tables 4.2.6.8 and 6.1.1.4'
H H 0.0000 0.0000 'International Tables Vol C Tables 4.2.6.8 and 6.1.1.4'
N N 0.0061 0.0033 'International Tables Vol C Tables 4.2.6.8 and 6.1.1.4'
F F 0.0171 0.0103 'International Tables Vol C Tables 4.2.6.8 and 6.1.1.4'
S S 0.1246 0.1234 'International Tables Vol C Tables 4.2.6.8 and 6.1.1.4'
I I -0.4742 1.8119 'International Tables Vol C Tables 4.2.6.8 and 6.1.1.4'

loop_
_geom_angle_atom_site_label_1
_geom_angle_atom_site_label_2
_geom_angle_atom_site_label_3
_geom_angle
C2 C1 S1 117.1(6)
C2 C1 I1 126.8(6)
S1 C1 I1 116.0(4)
C1 C2 S2 117.7(7)
C1 C2 I2 126.4(6)
S2 C2 I2 115.9(4)
C4 C3 S2 124.1(7)
C4 C3 S1 121.5(7)
S2 C3 S1 114.3(5)
C3 C4 S3 123.2(7)
C3 C4 S4 121.8(7)
S3 C4 S4 114.9(5)
C6 C5 S5 128.2(7)
C6 C5 S3 116.3(6)
S5 C5 S3 115.5(5)
C5 C6 S4 118.1(6)
C5 C6 S6 125.9(7)
S4 C6 S6 115.8(5)
C8 C7A S5 127(2)
C8 C7A H7A1 105.5
S5 C7A H7A1 105.5
C8 C7A H7A2 105.5
S5 C7A H7A2 105.5
H7A1 C7A H7A2 106.1
C8 C7B S5 116.9(14)
C8 C7B H7B1 108.1
S5 C7B H7B1 108.1
C8 C7B H7B2 108.1
S5 C7B H7B2 108.1
H7B1 C7B H7B2 107.3
C7A C8 S6 125.6(14)
C7B C8 S6 113.5(12)
C7A C8 H8A 105.9
C7B C8 H8A 132.6
S6 C8 H8A 105.9
C7A C8 H8B 105.9
C7B C8 H8B 87.6
S6 C8 H8B 105.9
H8A C8 H8B 106.2
C1 S1 C3 95.2(4)
C2 S2 C3 95.0(4)
C5 S3 C4 96.0(4)
C6 S4 C4 94.2(4)
C5 S5 C7B 105.5(9)
C5 S5 C7A 98.7(14)
C6 S6 C8 99.0(5)
C10 C9 S7 115.7(6)
C10 C9 I3 124.7(7)
S7 C9 I3 119.6(5)
C9 C10 S8 117.5(7)
C9 C10 I4 124.6(7)
S8 C10 I4 117.9(5)
C12 C11 S7 123.1(7)
C12 C11 S8 122.6(6)
S7 C11 S8 114.2(5)
C11 C12 S9 121.5(6)
C11 C12 S10 122.3(7)
S9 C12 S10 116.2(5)
C14 C13 S9 116.6(7)
C14 C13 S11 129.6(7)
S9 C13 S11 113.6(5)
C13 C14 S10 116.5(6)
C13 C14 S12 127.3(7)
S10 C14 S12 116.1(5)
C16 C15 S11 119.2(9)
C16 C15 H15A 107.5
S11 C15 H15A 107.5
C16 C15 H15B 107.5
S11 C15 H15B 107.5
H15A C15 H15B 107.0
C15 C16 S12 119.9(11)
C15 C16 H16A 107.3
S12 C16 H16A 107.3
C15 C16 H16B 107.3
S12 C16 H16B 107.3
H16A C16 H16B 106.9
C11 S7 C9 96.6(4)
C10 S8 C11 95.9(4)
C12 S9 C13 95.4(4)
C12 S10 C14 95.1(4)
C13 S11 C15 100.6(5)
C14 S12 C16 101.3(5)
C18 C20 C21 123.9(7)
C18 C20 C25 124.4(7)
C21 C20 C25 111.6(7)
F2 C22 C21 118.1(7)
F2 C22 C23 119.5(7)
C21 C22 C23 122.4(7)
C23 C26 C28 123.6(8)
C23 C26 C27 123.3(8)
C28 C26 C27 113.1(7)
F3 C25 C24 119.0(7)
F3 C25 C20 117.4(7)
C24 C25 C20 123.6(8)
C19 C18 C20 123.8(7)
C19 C18 C17 112.4(7)
C20 C18 C17 123.8(8)
N2 C19 C18 175.0(10)
C22 C23 C26 123.0(8)
C22 C23 C24 114.2(7)
C26 C23 C24 122.8(7)
F1 C21 C22 117.9(7)
F1 C21 C20 117.3(7)
C22 C21 C20 124.7(7)
F4 C24 C25 116.6(7)
F4 C24 C23 119.9(7)
C25 C24 C23 123.5(7)
N1 C17 C18 173.3(10)
N3 C27 C26 174.1(10)
N4 C28 C26 174.6(11)

loop_
_geom_bond_atom_site_label_1
_geom_bond_atom_site_label_2
_geom_bond_distance
I1 C1 2.082(8)
I2 C2 2.073(8)
C1 C2 1.341(12)
C1 S1 1.753(8)
C2 S2 1.753(9)
C3 C4 1.344(12)
C3 S2 1.757(9)
C3 S1 1.758(8)
C4 S3 1.746(9)
C4 S4 1.771(8)
C5 C6 1.368(12)
C5 S5 1.736(9)
C5 S3 1.738(8)
C6 S4 1.751(9)
C6 S6 1.769(8)
C7A C8 1.34(4)
C7A S5 1.79(3)
C7A H7A1 0.9700
C7A H7A2 0.9700
C7B C8 1.53(3)
C7B S5 1.77(3)
C7B H7B1 0.9700
C7B H7B2 0.9700
C8 S6 1.812(12)
C8 H8A 0.9700
C8 H8B 0.9700
I3 C9 2.080(8)
I4 C10 2.058(9)
C9 C10 1.362(13)
C9 S7 1.740(9)
C10 S8 1.725(9)
C11 C12 1.393(12)
C11 S7 1.726(8)
C11 S8 1.744(9)
C12 S9 1.716(9)
C12 S10 1.725(8)
C13 C14 1.368(12)
C13 S9 1.734(8)
C13 S11 1.752(9)
C14 S10 1.739(9)
C14 S12 1.744(8)
C15 C16 1.411(18)
C15 S11 1.827(12)
C15 H15A 0.9700
C15 H15B 0.9700
C16 S12 1.763(12)
C16 H16A 0.9700
C16 H16B 0.9700
F3 C25 1.350(9)
F2 C22 1.324(9)
F4 C24 1.348(8)
F1 C21 1.342(8)
C20 C18 1.407(11)
C20 C21 1.434(11)
C20 C25 1.443(10)
C22 C21 1.365(11)
C22 C23 1.411(11)
C26 C23 1.421(11)
C26 C28 1.436(12)
C26 C27 1.441(13)
C25 C24 1.356(11)
C18 C19 1.405(12)
C18 C17 1.416(11)
C19 N2 1.160(13)
C23 C24 1.422(11)
C17 N1 1.145(11)
C27 N3 1.152(13)
C28 N4 1.137(12)

loop_
_geom_torsion_atom_site_label_1
_geom_torsion_atom_site_label_2
_geom_torsion_atom_site_label_3
_geom_torsion_atom_site_label_4
_geom_torsion
S1 C1 C2 S2 0.0(11)
I1 C1 C2 S2 -178.9(5)
S1 C1 C2 I2 -178.4(5)
I1 C1 C2 I2 2.7(13)
S2 C3 C4 S3 -177.7(5)
S1 C3 C4 S3 0.1(13)
S2 C3 C4 S4 -1.7(13)
S1 C3 C4 S4 176.1(5)
S5 C5 C6 S4 178.5(6)
S3 C5 C6 S4 -0.3(10)
S5 C5 C6 S6 3.4(13)
S3 C5 C6 S6 -175.5(5)
S5 C7A C8 C7B 74(4)
S5 C7A C8 S6 1(5)
S5 C7B C8 C7A -60(3)
S5 C7B C8 S6 62.3(19)
C2 C1 S1 C3 5.0(8)
I1 C1 S1 C3 -176.0(5)
C4 C3 S1 C1 173.7(8)
S2 C3 S1 C1 -8.3(6)
C1 C2 S2 C3 -5.0(8)
I2 C2 S2 C3 173.6(5)
C4 C3 S2 C2 -173.8(9)
S1 C3 S2 C2 8.3(6)
C6 C5 S3 C4 -3.9(8)
S5 C5 S3 C4 177.1(6)
C3 C4 S3 C5 -176.9(9)
S4 C4 S3 C5 6.8(6)
C5 C6 S4 C4 4.4(8)
S6 C6 S4 C4 180.0(5)
C3 C4 S4 C6 176.8(9)
S3 C4 S4 C6 -6.9(6)
C6 C5 S5 C7B -8.5(12)
S3 C5 S5 C7B 170.3(9)
C6 C5 S5 C7A -31.4(14)
S3 C5 S5 C7A 147.5(12)
C8 C7B S5 C5 -25.2(18)
C8 C7B S5 C7A 51(4)
C8 C7A S5 C5 29(4)
C8 C7A S5 C7B -80(4)
C5 C6 S6 C8 27.3(10)
S4 C6 S6 C8 -147.9(6)
C7A C8 S6 C6 -29(3)
C7B C8 S6 C6 -58.6(14)
S7 C9 C10 S8 -1.5(10)
I3 C9 C10 S8 176.8(5)
S7 C9 C10 I4 177.6(5)
I3 C9 C10 I4 -4.1(11)
S7 C11 C12 S9 -2.1(11)
S8 C11 C12 S9 -180.0(5)
S7 C11 C12 S10 178.4(5)
S8 C11 C12 S10 0.6(11)
S9 C13 C14 S10 -1.0(10)
S11 C13 C14 S10 -175.5(6)
S9 C13 C14 S12 178.6(5)
S11 C13 C14 S12 4.0(14)
S11 C15 C16 S12 -60.0(17)
C12 C11 S7 C9 179.6(8)
S8 C11 S7 C9 -2.4(6)
C10 C9 S7 C11 2.3(8)
I3 C9 S7 C11 -176.1(5)
C9 C10 S8 C11 -0.2(8)
I4 C10 S8 C11 -179.3(5)
C12 C11 S8 C10 179.8(8)
S7 C11 S8 C10 1.8(6)
C11 C12 S9 C13 -175.6(8)
S10 C12 S9 C13 3.9(6)
C14 C13 S9 C12 -1.7(8)
S11 C13 S9 C12 173.7(5)
C11 C12 S10 C14 175.2(8)
S9 C12 S10 C14 -4.3(6)
C13 C14 S10 C12 3.1(8)
S12 C14 S10 C12 -176.5(5)
C14 C13 S11 C15 -8.6(11)
S9 C13 S11 C15 176.8(7)
C16 C15 S11 C13 35.8(14)
C13 C14 S12 C16 -17.0(11)
S10 C14 S12 C16 162.6(7)
C15 C16 S12 C14 45.2(13)
C18 C20 C25 F3 -1.5(12)
C21 C20 C25 F3 -178.9(7)
C18 C20 C25 C24 179.5(8)
C21 C20 C25 C24 2.1(12)
C21 C20 C18 C19 -178.3(9)
C25 C20 C18 C19 4.7(14)
C21 C20 C18 C17 -0.9(14)
C25 C20 C18 C17 -178.0(8)
F2 C22 C23 C26 -1.1(13)
C21 C22 C23 C26 179.5(8)
F2 C22 C23 C24 179.6(7)
C21 C22 C23 C24 0.2(12)
C28 C26 C23 C22 178.1(8)
C27 C26 C23 C22 -0.2(13)
C28 C26 C23 C24 -2.7(13)
C27 C26 C23 C24 179.0(8)
F2 C22 C21 F1 0.7(12)
C23 C22 C21 F1 -179.9(7)
F2 C22 C21 C20 -178.6(8)
C23 C22 C21 C20 0.8(14)
C18 C20 C21 F1 1.5(13)
C25 C20 C21 F1 178.8(7)
C18 C20 C21 C22 -179.3(8)
C25 C20 C21 C22 -1.9(12)
F3 C25 C24 F4 0.9(12)
C20 C25 C24 F4 179.9(7)
F3 C25 C24 C23 179.6(7)
C20 C25 C24 C23 -1.4(14)
C22 C23 C24 F4 178.8(7)
C26 C23 C24 F4 -0.5(12)
C22 C23 C24 C25 0.1(12)
C26 C23 C24 C25 -179.2(8)
